data_8105153
loop_
_publ_author_name
'Gao, Xiao-Li'
'Geng, Rong-Li'
'Chen, Pai'

_publ_section_title
;
 Crystal structure of bis-[N-(1-pyrazin-2-yl-ethylidene)-cyanoacetic
 acid-hydrazonato-\k3 O,N,N&#x2032;)]-zinc(II), C18H16N10O2Zn
;
_journal_issue 2
_journal_name_full 'Zeitschrift f\"ur Kristallographie - New Crystal Structures'
_journal_page_first 503
_journal_page_last 504
_journal_paper_doi 10.1515/ncrs-2019-0813
_journal_volume 235
_journal_year 2020
_chemical_formula_sum 'C18 H16 N10 O2 Zn'
_chemical_formula_weight 469.78
_space_group_crystal_system triclinic
_space_group_IT_number 2
_space_group_name_Hall '-P 1'
_space_group_name_H-M_alt 'P -1'
_atom_sites_solution_hydrogens geom
_cell_angle_alpha 79.590(11)
_cell_angle_beta 65.913(12)
_cell_angle_gamma 66.785(10)
_cell_formula_units_Z 2
_cell_length_a 10.218(7)
_cell_length_b 10.490(7)
_cell_length_c 11.101(8)
_cell_measurement_reflns_used 1329
_cell_measurement_temperature 293(2)
_cell_measurement_theta_max 22.30
_cell_measurement_theta_min 2.53
_cell_volume 998.0(12)
_computing_cell_refinement 'Bruker SAINT'
_computing_data_collection 'Bruker APEX2'
_computing_data_reduction 'Bruker SAINT'
_computing_molecular_graphics 'Bruker SHELXTL'
_computing_publication_material 'Bruker SHELXTL'
_computing_structure_refinement 'SHELXL-2014/7 (Sheldrick, 2014)'
_computing_structure_solution 'SHELXS-97 (Sheldrick, 2008)'
_diffrn_ambient_temperature 293(2)
_diffrn_measured_fraction_theta_full 0.990
_diffrn_measured_fraction_theta_max 0.990
_diffrn_measurement_device_type 'Bruker APEX-II CCD'
_diffrn_measurement_method '\f and \w scans'
_diffrn_radiation_type MoK\a
_diffrn_radiation_wavelength 0.71073
_diffrn_reflns_av_R_equivalents 0.0298
_diffrn_reflns_av_unetI/netI 0.0646
_diffrn_reflns_Laue_measured_fraction_full 0.990
_diffrn_reflns_Laue_measured_fraction_max 0.990
_diffrn_reflns_limit_h_max 11
_diffrn_reflns_limit_h_min -12
_diffrn_reflns_limit_k_max 11
_diffrn_reflns_limit_k_min -12
_diffrn_reflns_limit_l_max 13
_diffrn_reflns_limit_l_min -10
_diffrn_reflns_number 5099
_diffrn_reflns_point_group_measured_fraction_full 0.990
_diffrn_reflns_point_group_measured_fraction_max 0.990
_diffrn_reflns_theta_full 24.998
_diffrn_reflns_theta_max 24.998
_diffrn_reflns_theta_min 2.010
_exptl_absorpt_coefficient_mu 1.270
_exptl_absorpt_correction_T_max 0.902
_exptl_absorpt_correction_T_min 0.865
_exptl_absorpt_correction_type multi-scan
_exptl_absorpt_process_details sadabs
_exptl_crystal_colour yellow
_exptl_crystal_density_diffrn 1.563
_exptl_crystal_description block
_exptl_crystal_F_000 480
_exptl_crystal_size_max 0.120
_exptl_crystal_size_mid 0.100
_exptl_crystal_size_min 0.080
_refine_diff_density_max 0.622
_refine_diff_density_min -0.843
_refine_diff_density_rms 0.084
_refine_ls_extinction_coef .
_refine_ls_extinction_method none
_refine_ls_goodness_of_fit_ref 1.087
_refine_ls_hydrogen_treatment constr
_refine_ls_matrix_type full
_refine_ls_number_parameters 282
_refine_ls_number_reflns 3480
_refine_ls_number_restraints 0
_refine_ls_restrained_S_all 1.087
_refine_ls_R_factor_all 0.0695
_refine_ls_R_factor_gt 0.0516
_refine_ls_shift/su_max 0.000
_refine_ls_shift/su_mean 0.000
_refine_ls_structure_factor_coef Fsqd
_refine_ls_weighting_details 'w=1/[\s^2^(Fo^2^)+(0.0639P)^2^] where P=(Fo^2^+2Fc^2^)/3'
_refine_ls_weighting_scheme calc
_refine_ls_wR_factor_gt 0.1230
_refine_ls_wR_factor_ref 0.1323
_reflns_Friedel_coverage 0.000
_reflns_Friedel_fraction_full .
_reflns_Friedel_fraction_max .
_reflns_number_gt 2663
_reflns_number_total 3480
_reflns_threshold_expression 'I > 2\s(I)'
_cod_data_source_file suppl_ncrs-2019-0813_suppl.cif
_cod_data_source_block 1
_cod_database_code 8105153
_shelx_space_group_comment
; 
The symmetry employed for this shelxl refinement is uniquely defined 
by the following loop, which should always be used as a source of 
symmetry information in preference to the above space-group names. 
They are only intended as comments. 
;
_shelx_estimated_absorpt_t_min 0.863
_shelx_estimated_absorpt_t_max 0.905

loop_
_space_group_symop_operation_xyz
'x, y, z'
'-x, -y, -z'

loop_
_atom_site_label
_atom_site_type_symbol
_atom_site_fract_x
_atom_site_fract_y
_atom_site_fract_z
_atom_site_U_iso_or_equiv
_atom_site_adp_type
_atom_site_occupancy
_atom_site_site_symmetry_order
_atom_site_calc_flag
_atom_site_refinement_flags_posn
_atom_site_refinement_flags_adp
_atom_site_refinement_flags_occupancy
_atom_site_disorder_assembly
_atom_site_disorder_group
Zn1 Zn 0.26960(5) 0.28380(5) 0.21019(5) 0.0361(2) Uani 1 1 d . . . . .
O1 O 0.3652(3) 0.3891(3) 0.0410(3) 0.0405(7) Uani 1 1 d . . . . .
O2 O 0.3943(3) 0.3020(3) 0.3153(3) 0.0420(7) Uani 1 1 d . . . . .
N1 N 0.0678(4) 0.2763(4) 0.3943(4) 0.0393(9) Uani 1 1 d . . . . .
N2 N -0.2002(5) 0.3050(5) 0.6139(4) 0.0637(13) Uani 1 1 d . . . . .
N3 N 0.0973(4) 0.4744(3) 0.2202(3) 0.0358(8) Uani 1 1 d . . . . .
N4 N 0.1297(4) 0.5698(3) 0.1181(4) 0.0396(9) Uani 1 1 d . . . . .
N5 N 0.3674(7) 0.5082(6) -0.3012(6) 0.0881(17) Uani 1 1 d . . . . .
N6 N 0.2242(4) 0.1516(3) 0.1037(4) 0.0369(9) Uani 1 1 d . . . . .
N7 N 0.1988(5) -0.0471(4) -0.0124(4) 0.0541(11) Uani 1 1 d . . . . .
N8 N 0.4061(3) 0.0815(3) 0.2359(3) 0.0318(8) Uani 1 1 d . . . . .
N9 N 0.4924(4) 0.0608(3) 0.3114(4) 0.0377(9) Uani 1 1 d . . . . .
N10 N 0.8599(6) 0.0908(6) 0.2995(6) 0.0905(18) Uani 1 1 d . . . . .
C1 C 0.0539(5) 0.1734(5) 0.4812(5) 0.0525(13) Uani 1 1 d . . . . .
H1 H 0.1355 0.0891 0.4688 0.063 Uiso 1 1 calc R U . . .
C2 C -0.0808(6) 0.1894(6) 0.5906(5) 0.0619(15) Uani 1 1 d . . . . .
H2 H -0.0865 0.1150 0.6499 0.074 Uiso 1 1 calc R U . . .
C3 C -0.1861(5) 0.4083(5) 0.5267(5) 0.0500(13) Uani 1 1 d . . . . .
H3 H -0.2685 0.4920 0.5399 0.060 Uiso 1 1 calc R U . . .
C4 C -0.0527(4) 0.3959(4) 0.4162(4) 0.0357(10) Uani 1 1 d . . . . .
C5 C -0.0319(5) 0.5097(4) 0.3162(4) 0.0368(10) Uani 1 1 d . . . . .
C6 C -0.1548(5) 0.6503(5) 0.3329(5) 0.0555(14) Uani 1 1 d . . . . .
H6A H -0.1108 0.7172 0.2804 0.083 Uiso 1 1 calc R U . . .
H6B H -0.2009 0.6746 0.4241 0.083 Uiso 1 1 calc R U . . .
H6C H -0.2316 0.6492 0.3047 0.083 Uiso 1 1 calc R U . . .
C7 C 0.2723(5) 0.5102(4) 0.0337(4) 0.0372(10) Uani 1 1 d . . . . .
C8 C 0.3250(5) 0.6015(4) -0.0838(4) 0.0424(11) Uani 1 1 d . . . . .
H8A H 0.2487 0.6947 -0.0709 0.051 Uiso 1 1 calc R U . . .
H8B H 0.4202 0.6066 -0.0898 0.051 Uiso 1 1 calc R U . . .
C9 C 0.3484(6) 0.5491(5) -0.2065(6) 0.0515(13) Uani 1 1 d . . . . .
C10 C 0.1357(5) 0.1865(5) 0.0346(5) 0.0459(12) Uani 1 1 d . . . . .
H10 H 0.0804 0.2797 0.0244 0.055 Uiso 1 1 calc R U . . .
C11 C 0.1238(6) 0.0869(6) -0.0229(5) 0.0532(13) Uani 1 1 d . . . . .
H11 H 0.0603 0.1156 -0.0708 0.064 Uiso 1 1 calc R U . . .
C12 C 0.2876(5) -0.0814(5) 0.0588(5) 0.0447(11) Uani 1 1 d . . . . .
H12 H 0.3408 -0.1748 0.0706 0.054 Uiso 1 1 calc R U . . .
C13 C 0.3031(4) 0.0153(4) 0.1149(4) 0.0327(9) Uani 1 1 d . . . . .
C14 C 0.4030(4) -0.0227(4) 0.1921(4) 0.0325(9) Uani 1 1 d . . . . .
C15 C 0.4917(5) -0.1708(4) 0.2130(5) 0.0430(11) Uani 1 1 d . . . . .
H15A H 0.5692 -0.1757 0.2434 0.065 Uiso 1 1 calc R U . . .
H15B H 0.5395 -0.2186 0.1314 0.065 Uiso 1 1 calc R U . . .
H15C H 0.4237 -0.2134 0.2778 0.065 Uiso 1 1 calc R U . . .
C16 C 0.4757(4) 0.1837(4) 0.3441(4) 0.0350(10) Uani 1 1 d . . . . .
C17 C 0.5659(5) 0.1759(5) 0.4275(4) 0.0424(11) Uani 1 1 d . . . . .
H17A H 0.5330 0.2673 0.4609 0.051 Uiso 1 1 calc R U . . .
H17B H 0.5426 0.1139 0.5027 0.051 Uiso 1 1 calc R U . . .
C18 C 0.7300(6) 0.1276(6) 0.3547(5) 0.0534(13) Uani 1 1 d . . . . .

loop_
_atom_site_aniso_label
_atom_site_aniso_U_11
_atom_site_aniso_U_22
_atom_site_aniso_U_33
_atom_site_aniso_U_23
_atom_site_aniso_U_13
_atom_site_aniso_U_12
Zn1 0.0342(3) 0.0264(3) 0.0417(3) 0.0031(2) -0.0123(2) -0.0085(2)
O1 0.0358(16) 0.0277(16) 0.0455(19) 0.0020(14) -0.0092(14) -0.0062(13)
O2 0.0482(18) 0.0298(17) 0.052(2) 0.0030(14) -0.0237(15) -0.0143(14)
N1 0.037(2) 0.038(2) 0.037(2) 0.0059(18) -0.0108(17) -0.0148(17)
N2 0.045(2) 0.061(3) 0.060(3) 0.012(2) -0.002(2) -0.018(2)
N3 0.0354(19) 0.0283(19) 0.037(2) 0.0039(16) -0.0090(17) -0.0116(15)
N4 0.038(2) 0.0276(19) 0.043(2) 0.0022(17) -0.0088(17) -0.0093(16)
N5 0.145(5) 0.072(4) 0.071(4) 0.007(3) -0.047(4) -0.059(4)
N6 0.0318(19) 0.032(2) 0.045(2) 0.0025(17) -0.0135(17) -0.0120(16)
N7 0.062(3) 0.053(3) 0.062(3) 0.000(2) -0.032(2) -0.027(2)
N8 0.0303(18) 0.0260(18) 0.036(2) -0.0019(16) -0.0112(16) -0.0079(14)
N9 0.039(2) 0.030(2) 0.044(2) 0.0010(17) -0.0201(17) -0.0090(15)
N10 0.057(3) 0.115(5) 0.096(4) 0.016(4) -0.042(3) -0.022(3)
C1 0.044(3) 0.042(3) 0.057(3) 0.010(2) -0.013(2) -0.012(2)
C2 0.052(3) 0.059(3) 0.060(4) 0.019(3) -0.009(3) -0.027(3)
C3 0.037(3) 0.046(3) 0.048(3) 0.001(2) -0.004(2) -0.009(2)
C4 0.031(2) 0.036(2) 0.036(3) -0.005(2) -0.0085(19) -0.0113(19)
C5 0.034(2) 0.033(2) 0.044(3) -0.001(2) -0.015(2) -0.0123(19)
C6 0.045(3) 0.040(3) 0.062(3) -0.001(2) -0.013(2) -0.004(2)
C7 0.037(2) 0.034(2) 0.043(3) -0.003(2) -0.013(2) -0.016(2)
C8 0.050(3) 0.031(2) 0.044(3) 0.007(2) -0.014(2) -0.019(2)
C9 0.070(3) 0.038(3) 0.054(3) 0.008(3) -0.023(3) -0.030(3)
C10 0.039(3) 0.042(3) 0.056(3) 0.009(2) -0.019(2) -0.017(2)
C11 0.054(3) 0.061(3) 0.060(3) 0.014(3) -0.032(3) -0.031(3)
C12 0.050(3) 0.035(3) 0.053(3) 0.001(2) -0.023(2) -0.016(2)
C13 0.030(2) 0.033(2) 0.029(2) 0.0024(18) -0.0048(17) -0.0132(18)
C14 0.026(2) 0.033(2) 0.032(2) -0.0012(19) -0.0044(17) -0.0102(17)
C15 0.044(3) 0.030(2) 0.048(3) -0.003(2) -0.017(2) -0.007(2)
C16 0.032(2) 0.034(2) 0.035(2) 0.004(2) -0.0080(19) -0.0149(19)
C17 0.050(3) 0.044(3) 0.040(3) 0.004(2) -0.021(2) -0.021(2)
C18 0.055(3) 0.063(3) 0.054(3) 0.014(3) -0.036(3) -0.023(3)

loop_
_atom_type_symbol
_atom_type_description
_atom_type_scat_dispersion_real
_atom_type_scat_dispersion_imag
_atom_type_scat_source
C C 0.0033 0.0016 'International Tables Vol C Tables 4.2.6.8 and 6.1.1.4'
H H 0.0000 0.0000 'International Tables Vol C Tables 4.2.6.8 and 6.1.1.4'
N N 0.0061 0.0033 'International Tables Vol C Tables 4.2.6.8 and 6.1.1.4'
O O 0.0106 0.0060 'International Tables Vol C Tables 4.2.6.8 and 6.1.1.4'
Zn Zn 0.2839 1.4301 'International Tables Vol C Tables 4.2.6.8 and 6.1.1.4'

loop_
_geom_angle_atom_site_label_1
_geom_angle_atom_site_label_2
_geom_angle_atom_site_label_3
_geom_angle
_geom_angle_site_symmetry_1
_geom_angle_site_symmetry_3
N3 Zn1 N8 167.42(13) . .
N3 Zn1 O1 76.20(12) . .
N8 Zn1 O1 116.28(12) . .
N3 Zn1 O2 106.12(13) . .
N8 Zn1 O2 75.27(13) . .
O1 Zn1 O2 95.88(13) . .
N3 Zn1 N1 73.69(13) . .
N8 Zn1 N1 93.79(13) . .
O1 Zn1 N1 149.85(12) . .
O2 Zn1 N1 93.79(14) . .
N3 Zn1 N6 103.90(14) . .
N8 Zn1 N6 74.64(13) . .
O1 Zn1 N6 94.67(13) . .
O2 Zn1 N6 149.76(12) . .
N1 Zn1 N6 91.13(13) . .
C7 O1 Zn1 111.3(3) . .
C16 O2 Zn1 110.7(3) . .
C1 N1 C4 117.5(4) . .
C1 N1 Zn1 129.4(3) . .
C4 N1 Zn1 113.1(3) . .
C2 N2 C3 116.3(4) . .
C5 N3 N4 119.6(3) . .
C5 N3 Zn1 123.5(3) . .
N4 N3 Zn1 116.9(2) . .
C7 N4 N3 107.9(3) . .
C10 N6 C13 117.1(4) . .
C10 N6 Zn1 130.7(3) . .
C13 N6 Zn1 112.2(3) . .
C11 N7 C12 115.5(4) . .
C14 N8 N9 120.6(3) . .
C14 N8 Zn1 121.8(3) . .
N9 N8 Zn1 117.4(2) . .
C16 N9 N8 108.7(3) . .
N1 C1 C2 120.9(4) . .
N1 C1 H1 119.6 . .
C2 C1 H1 119.6 . .
N2 C2 C1 122.8(5) . .
N2 C2 H2 118.6 . .
C1 C2 H2 118.6 . .
N2 C3 C4 122.5(4) . .
N2 C3 H3 118.8 . .
C4 C3 H3 118.8 . .
N1 C4 C3 120.1(4) . .
N1 C4 C5 115.8(4) . .
C3 C4 C5 124.1(4) . .
N3 C5 C4 113.8(4) . .
N3 C5 C6 125.2(4) . .
C4 C5 C6 121.0(4) . .
C5 C6 H6A 109.5 . .
C5 C6 H6B 109.5 . .
H6A C6 H6B 109.5 . .
C5 C6 H6C 109.5 . .
H6A C6 H6C 109.5 . .
H6B C6 H6C 109.5 . .
O1 C7 N4 127.7(4) . .
O1 C7 C8 118.0(4) . .
N4 C7 C8 114.3(4) . .
C9 C8 C7 111.9(4) . .
C9 C8 H8A 109.2 . .
C7 C8 H8A 109.2 . .
C9 C8 H8B 109.2 . .
C7 C8 H8B 109.2 . .
H8A C8 H8B 107.9 . .
N5 C9 C8 179.6(7) . .
N6 C10 C11 121.2(4) . .
N6 C10 H10 119.4 . .
C11 C10 H10 119.4 . .
N7 C11 C10 122.7(4) . .
N7 C11 H11 118.6 . .
C10 C11 H11 118.6 . .
N7 C12 C13 122.8(4) . .
N7 C12 H12 118.6 . .
C13 C12 H12 118.6 . .
N6 C13 C12 120.5(4) . .
N6 C13 C14 116.7(4) . .
C12 C13 C14 122.8(4) . .
N8 C14 C13 114.6(4) . .
N8 C14 C15 124.6(4) . .
C13 C14 C15 120.8(4) . .
C14 C15 H15A 109.5 . .
C14 C15 H15B 109.5 . .
H15A C15 H15B 109.5 . .
C14 C15 H15C 109.5 . .
H15A C15 H15C 109.5 . .
H15B C15 H15C 109.5 . .
O2 C16 N9 127.6(4) . .
O2 C16 C17 118.2(4) . .
N9 C16 C17 114.2(4) . .
C18 C17 C16 112.9(4) . .
C18 C17 H17A 109.0 . .
C16 C17 H17A 109.0 . .
C18 C17 H17B 109.0 . .
C16 C17 H17B 109.0 . .
H17A C17 H17B 107.8 . .
N10 C18 C17 178.3(6) . .

loop_
_geom_bond_atom_site_label_1
_geom_bond_atom_site_label_2
_geom_bond_distance
_geom_bond_site_symmetry_2
Zn1 N3 2.063(3) .
Zn1 N8 2.074(3) .
Zn1 O1 2.075(3) .
Zn1 O2 2.123(3) .
Zn1 N1 2.250(4) .
Zn1 N6 2.254(4) .
O1 C7 1.264(5) .
O2 C16 1.263(5) .
N1 C1 1.323(6) .
N1 C4 1.341(5) .
N2 C2 1.310(6) .
N2 C3 1.327(6) .
N3 C5 1.274(5) .
N3 N4 1.393(5) .
N4 C7 1.331(5) .
N5 C9 1.122(7) .
N6 C10 1.320(5) .
N6 C13 1.349(5) .
N7 C11 1.319(6) .
N7 C12 1.343(6) .
N8 C14 1.290(5) .
N8 N9 1.384(5) .
N9 C16 1.329(5) .
N10 C18 1.142(6) .
C1 C2 1.387(7) .
C1 H1 0.9300 .
C2 H2 0.9300 .
C3 C4 1.390(6) .
C3 H3 0.9300 .
C4 C5 1.493(6) .
C5 C6 1.495(6) .
C6 H6A 0.9600 .
C6 H6B 0.9600 .
C6 H6C 0.9600 .
C7 C8 1.513(6) .
C8 C9 1.455(7) .
C8 H8A 0.9700 .
C8 H8B 0.9700 .
C10 C11 1.386(7) .
C10 H10 0.9300 .
C11 H11 0.9300 .
C12 C13 1.369(6) .
C12 H12 0.9300 .
C13 C14 1.485(6) .
C14 C15 1.490(6) .
C15 H15A 0.9600 .
C15 H15B 0.9600 .
C15 H15C 0.9600 .
C16 C17 1.524(6) .
C17 C18 1.448(7) .
C17 H17A 0.9700 .
C17 H17B 0.9700 .

loop_
_geom_torsion_atom_site_label_1
_geom_torsion_atom_site_label_2
_geom_torsion_atom_site_label_3
_geom_torsion_atom_site_label_4
_geom_torsion
_geom_torsion_site_symmetry_1
_geom_torsion_site_symmetry_2
_geom_torsion_site_symmetry_3
_geom_torsion_site_symmetry_4
C5 N3 N4 C7 177.6(4) . . . .
Zn1 N3 N4 C7 0.5(4) . . . .
C14 N8 N9 C16 -179.8(3) . . . .
Zn1 N8 N9 C16 -4.8(4) . . . .
C4 N1 C1 C2 0.0(7) . . . .
Zn1 N1 C1 C2 179.3(4) . . . .
C3 N2 C2 C1 -0.3(8) . . . .
N1 C1 C2 N2 0.3(9) . . . .
C2 N2 C3 C4 0.0(8) . . . .
C1 N1 C4 C3 -0.2(6) . . . .
Zn1 N1 C4 C3 -179.6(3) . . . .
C1 N1 C4 C5 179.7(4) . . . .
Zn1 N1 C4 C5 0.3(5) . . . .
N2 C3 C4 N1 0.2(8) . . . .
N2 C3 C4 C5 -179.7(4) . . . .
N4 N3 C5 C4 178.3(3) . . . .
Zn1 N3 C5 C4 -4.9(5) . . . .
N4 N3 C5 C6 -2.1(7) . . . .
Zn1 N3 C5 C6 174.7(3) . . . .
N1 C4 C5 N3 2.7(6) . . . .
C3 C4 C5 N3 -177.4(4) . . . .
N1 C4 C5 C6 -177.0(4) . . . .
C3 C4 C5 C6 2.9(7) . . . .
Zn1 O1 C7 N4 -0.7(6) . . . .
Zn1 O1 C7 C8 179.5(3) . . . .
N3 N4 C7 O1 0.1(6) . . . .
N3 N4 C7 C8 180.0(3) . . . .
O1 C7 C8 C9 66.7(5) . . . .
N4 C7 C8 C9 -113.1(5) . . . .
C13 N6 C10 C11 0.5(6) . . . .
Zn1 N6 C10 C11 -179.6(3) . . . .
C12 N7 C11 C10 0.4(7) . . . .
N6 C10 C11 N7 0.0(7) . . . .
C11 N7 C12 C13 -1.5(7) . . . .
C10 N6 C13 C12 -1.5(6) . . . .
Zn1 N6 C13 C12 178.6(3) . . . .
C10 N6 C13 C14 179.6(3) . . . .
Zn1 N6 C13 C14 -0.3(4) . . . .
N7 C12 C13 N6 2.0(7) . . . .
N7 C12 C13 C14 -179.1(4) . . . .
N9 N8 C14 C13 178.8(3) . . . .
Zn1 N8 C14 C13 4.1(5) . . . .
N9 N8 C14 C15 -1.9(6) . . . .
Zn1 N8 C14 C15 -176.7(3) . . . .
N6 C13 C14 N8 -2.3(5) . . . .
C12 C13 C14 N8 178.9(4) . . . .
N6 C13 C14 C15 178.5(4) . . . .
C12 C13 C14 C15 -0.4(6) . . . .
Zn1 O2 C16 N9 3.0(5) . . . .
Zn1 O2 C16 C17 -176.2(3) . . . .
N8 N9 C16 O2 1.0(6) . . . .
N8 N9 C16 C17 -179.7(3) . . . .
O2 C16 C17 C18 -111.3(5) . . . .
N9 C16 C17 C18 69.3(5) . . . .
